data_4333293
loop_
_publ_author_name
'Manzur, Jorge'
'Mora, Hector'
'Vega, Andr\'es'
'Spodine, Evgenia'
'Venegas-Yazigi, Diego'
'Garland, Mar\'ia Teresa'
'El Fallah, M. Salah'
'Escuer, Albert'

_publ_section_title
;
 Copper(II) Complexes with New Polypodal Ligands Presenting
 Axial&#x2212;Equatorial Phenoxo Bridges
 {2-[(Bis(2-pyridylmethyl)amino)methyl]-4-methylphenol,
 2-[(Bis(2-pyridylmethyl)amino)methyl]-4-methyl-6-(methylthio)phenol}:&#x00A0;
 Examples of Ferromagnetically Coupled Bi- and Trinuclear Copper(II)
 Complexes
;
_journal_issue 17
_journal_name_full 'Inorganic Chemistry'
_journal_page_first 6924
_journal_page_last 6932
_journal_paper_doi 10.1021/ic700544b
_journal_volume 46
_journal_year 2007
_chemical_formula_moiety '2(C42 H44 Cl2 Cu3 N6 O2 S2), 4(F6 P), O, O'
_chemical_formula_sum 'C84 H88 Cl4 Cu6 F24 N12 O6 P4 S4'
_chemical_formula_weight 2592.92
_chemical_name_systematic
; 
 ? 
;
_space_group_IT_number 13
_symmetry_cell_setting monoclinic
_symmetry_space_group_name_Hall '-P 2yc'
_symmetry_space_group_name_H-M 'P 1 2/c 1'
_atom_sites_solution_hydrogens geom
_atom_sites_solution_primary direct
_atom_sites_solution_secondary difmap
_audit_creation_method SHELXL-97
_cell_angle_alpha 90.00
_cell_angle_beta 116.208(2)
_cell_angle_gamma 90.00
_cell_formula_units_Z 1
_cell_length_a 15.7420(16)
_cell_length_b 12.0853(12)
_cell_length_c 15.7064(15)
_cell_measurement_temperature 298(2)
_cell_volume 2680.9(5)
_computing_cell_refinement 'SAINT-NT (Bruker, 1999)'
_computing_data_collection 'SMART-NT (Bruker, 2001)'
_computing_data_reduction 'SAINT-NT (Bruker, 1999)'
_computing_molecular_graphics 'SHELXTL-NT (Bruker, 2000)'
_computing_publication_material 'SHELXTL-NT (Bruker, 2000)'
_computing_structure_refinement 'SHELXTL-NT (Bruker, 2000)'
_computing_structure_solution 'SHELXTL-NT (Bruker, 2000)'
_diffrn_ambient_temperature 298(2)
_diffrn_measured_fraction_theta_full 0.997
_diffrn_measured_fraction_theta_max 0.997
_diffrn_measurement_device_type 'Siemens SMART CCD area detector'
_diffrn_measurement_method 'phi and omega scans'
_diffrn_radiation_monochromator graphite
_diffrn_radiation_source 'fine-focus sealed tube'
_diffrn_radiation_type MoK\a
_diffrn_radiation_wavelength 0.71073
_diffrn_reflns_av_R_equivalents 0.0723
_diffrn_reflns_av_sigmaI/netI 0.0700
_diffrn_reflns_limit_h_max 18
_diffrn_reflns_limit_h_min -18
_diffrn_reflns_limit_k_max 14
_diffrn_reflns_limit_k_min -14
_diffrn_reflns_limit_l_max 18
_diffrn_reflns_limit_l_min -18
_diffrn_reflns_number 16517
_diffrn_reflns_theta_full 25.16
_diffrn_reflns_theta_max 25.16
_diffrn_reflns_theta_min 1.69
_diffrn_standards_decay_% 0
_diffrn_standards_number 0
_exptl_absorpt_coefficient_mu 1.501
_exptl_absorpt_correction_T_max 0.812
_exptl_absorpt_correction_T_min 0.765
_exptl_absorpt_correction_type refdelf
_exptl_absorpt_process_details '(SADABS in SAINT-NT; Bruker, 1999)'
_exptl_crystal_colour 'dark green'
_exptl_crystal_density_diffrn 1.608
_exptl_crystal_density_method 'not measured'
_exptl_crystal_description polyhedron
_exptl_crystal_F_000 1310
_exptl_crystal_size_max 0.295
_exptl_crystal_size_mid 0.149
_exptl_crystal_size_min 0.139
_refine_diff_density_max 0.581
_refine_diff_density_min -0.335
_refine_diff_density_rms 0.102
_refine_ls_extinction_method none
_refine_ls_goodness_of_fit_ref 0.991
_refine_ls_hydrogen_treatment constr
_refine_ls_matrix_type full
_refine_ls_number_parameters 331
_refine_ls_number_reflns 4802
_refine_ls_number_restraints 0
_refine_ls_restrained_S_all 0.991
_refine_ls_R_factor_all 0.1051
_refine_ls_R_factor_gt 0.0617
_refine_ls_shift/su_max 0.021
_refine_ls_shift/su_mean 0.000
_refine_ls_structure_factor_coef Fsqd
_refine_ls_weighting_details 'calc w=1/[\s^2^(Fo^2^)+(0.1083P)^2^+0.0000P] where P=(Fo^2^+2Fc^2^)/3'
_refine_ls_weighting_scheme calc
_refine_ls_wR_factor_gt 0.1655
_refine_ls_wR_factor_ref 0.1894
_reflns_number_gt 2956
_reflns_number_total 4802
_reflns_threshold_expression >2sigma(I)
_cod_data_source_file ic700544bsup1.cif
_cod_data_source_block I
_cod_depositor_comments
;
The following automatic conversions were performed:

'_symmetry_cell_setting' value 'Monoclinic' changed to 'monoclinic'
according to /home/saulius/struct/CIF-dictionaries/cif_core.dic
dictionary named 'cif_core.dic' version 2.4.2 from 2011-04-26.

Automatic conversion script
Id: cif_fix_values 1891 2012-01-12 08:04:46Z andrius 
;
_cod_original_sg_symbol_H-M P2/c
_cod_database_code 4333293

loop_
_symmetry_equiv_pos_as_xyz
'x, y, z'
'-x, y, -z+1/2'
'-x, -y, -z'
'x, -y, z-1/2'

loop_
_atom_site_label
_atom_site_type_symbol
_atom_site_fract_x
_atom_site_fract_y
_atom_site_fract_z
_atom_site_U_iso_or_equiv
_atom_site_adp_type
_atom_site_occupancy
_atom_site_symmetry_multiplicity
_atom_site_calc_flag
_atom_site_refinement_flags
Cu1 Cu 0.39821(5) 0.77428(6) 0.04561(5) 0.0500(3) Uani 1 1 d .
N1 N 0.4589(4) 0.9208(4) 0.0913(3) 0.0570(13) Uani 1 1 d .
C1 C 0.5496(5) 0.9394(6) 0.1501(5) 0.0665(18) Uani 1 1 d .
H1 H 0.5908 0.8800 0.1755 0.080 Uiso 1 1 calc R
C2 C 0.5829(5) 1.0470(7) 0.1738(5) 0.077(2) Uani 1 1 d .
H2 H 0.6462 1.0598 0.2150 0.092 Uiso 1 1 calc R
C3 C 0.5230(6) 1.1328(6) 0.1365(6) 0.078(2) Uani 1 1 d .
H3 H 0.5451 1.2050 0.1511 0.093 Uiso 1 1 calc R
C4 C 0.4315(6) 1.1137(5) 0.0785(5) 0.0711(19) Uani 1 1 d .
H4 H 0.3900 1.1728 0.0533 0.085 Uiso 1 1 calc R
C5 C 0.3991(5) 1.0072(5) 0.0563(4) 0.0563(16) Uani 1 1 d .
C6 C 0.2998(5) 0.9763(5) -0.0093(5) 0.0615(17) Uani 1 1 d .
H6A H 0.2566 1.0291 -0.0028 0.074 Uiso 1 1 calc R
H6B H 0.2914 0.9793 -0.0743 0.074 Uiso 1 1 calc R
N2 N 0.3080(3) 0.6628(4) -0.0392(3) 0.0530(12) Uani 1 1 d .
C10 C 0.3286(5) 0.5593(6) -0.0500(5) 0.0673(18) Uani 1 1 d .
H10 H 0.3920 0.5391 -0.0253 0.081 Uiso 1 1 calc R
C11 C 0.2617(5) 0.4806(6) -0.0954(5) 0.077(2) Uani 1 1 d .
H11 H 0.2792 0.4086 -0.1017 0.092 Uiso 1 1 calc R
C12 C 0.1696(6) 0.5094(7) -0.1308(6) 0.087(2) Uani 1 1 d .
H12 H 0.1224 0.4569 -0.1605 0.105 Uiso 1 1 calc R
C13 C 0.1460(5) 0.6178(7) -0.1226(5) 0.075(2) Uani 1 1 d .
H13 H 0.0829 0.6394 -0.1477 0.090 Uiso 1 1 calc R
C14 C 0.2171(5) 0.6935(6) -0.0768(4) 0.0579(16) Uani 1 1 d .
C15 C 0.1976(4) 0.8132(6) -0.0716(4) 0.0633(17) Uani 1 1 d .
H15A H 0.1394 0.8217 -0.0651 0.076 Uiso 1 1 calc R
H15B H 0.1895 0.8498 -0.1297 0.076 Uiso 1 1 calc R
S S 0.38827(11) 0.48663(12) 0.24382(12) 0.0564(4) Uani 1 1 d .
O1 O 0.3998(3) 0.7146(3) 0.1824(3) 0.0479(9) Uani 1 1 d .
C20 C 0.3124(4) 0.6835(5) 0.1662(4) 0.0485(14) Uani 1 1 d .
C21 C 0.2928(4) 0.5782(5) 0.1871(4) 0.0518(15) Uani 1 1 d .
C22 C 0.2007(5) 0.5484(6) 0.1694(5) 0.0677(18) Uani 1 1 d .
H22 H 0.1896 0.4780 0.1862 0.081 Uiso 1 1 calc R
C23 C 0.1271(4) 0.6198(6) 0.1282(5) 0.0695(19) Uani 1 1 d .
C24 C 0.1469(5) 0.7241(6) 0.1064(5) 0.0674(18) Uani 1 1 d .
H24 H 0.0973 0.7742 0.0788 0.081 Uiso 1 1 calc R
C25 C 0.2366(4) 0.7578(5) 0.1236(4) 0.0543(15) Uani 1 1 d .
C26 C 0.2552(4) 0.8705(5) 0.0945(4) 0.0557(16) Uani 1 1 d .
H26A H 0.2000 0.9168 0.0786 0.067 Uiso 1 1 calc R
H26B H 0.3079 0.9044 0.1476 0.067 Uiso 1 1 calc R
C27 C 0.3714(5) 0.3862(5) 0.1534(5) 0.082(2) Uani 1 1 d .
H27A H 0.3099 0.3532 0.1318 0.123 Uiso 1 1 calc R
H27B H 0.4190 0.3298 0.1789 0.123 Uiso 1 1 calc R
H27C H 0.3763 0.4218 0.1011 0.123 Uiso 1 1 calc R
C28 C 0.0273(5) 0.5903(8) 0.1124(7) 0.112(3) Uani 1 1 d .
H28A H 0.0241 0.5126 0.1236 0.168 Uiso 1 1 calc R
H28B H -0.0167 0.6076 0.0483 0.168 Uiso 1 1 calc R
H28C H 0.0114 0.6319 0.1555 0.168 Uiso 1 1 calc R
N3 N 0.2776(3) 0.8656(4) 0.0112(3) 0.0499(12) Uani 1 1 d .
Cl Cl 0.53160(11) 0.68191(14) 0.07126(12) 0.0639(5) Uani 1 1 d .
Cu2 Cu 0.5000 0.61240(8) 0.2500 0.0539(3) Uani 1 2 d S
F1 F 0.0716(5) 0.7918(8) 0.6830(7) 0.229(5) Uani 1 1 d .
P1 P 0.14311(17) 0.8199(2) 0.64266(16) 0.0928(7) Uani 1 1 d .
F2 F 0.1278(7) 0.7155(5) 0.5839(5) 0.221(4) Uani 1 1 d .
F3 F 0.0665(6) 0.8818(6) 0.5576(5) 0.209(4) Uani 1 1 d .
F4 F 0.2236(5) 0.8547(5) 0.6139(5) 0.160(2) Uani 1 1 d .
F5 F 0.1662(5) 0.9279(5) 0.7036(5) 0.156(2) Uani 1 1 d .
F6 F 0.2218(4) 0.7573(4) 0.7295(4) 0.1187(17) Uani 1 1 d .
O1W O 0.224(2) 0.194(2) 0.847(2) 0.133(9) Uiso 0.25 1 d P
O2W O 0.045(2) 0.048(3) 0.870(2) 0.159(11) Uiso 0.25 1 d P

loop_
_atom_site_aniso_label
_atom_site_aniso_U_11
_atom_site_aniso_U_22
_atom_site_aniso_U_33
_atom_site_aniso_U_23
_atom_site_aniso_U_13
_atom_site_aniso_U_12
Cu1 0.0485(5) 0.0508(5) 0.0502(5) -0.0014(3) 0.0215(3) 0.0012(3)
N1 0.065(3) 0.054(3) 0.053(3) -0.001(2) 0.027(3) -0.007(3)
C1 0.063(4) 0.068(4) 0.063(4) -0.003(4) 0.022(4) -0.001(4)
C2 0.076(5) 0.090(6) 0.066(5) -0.013(4) 0.032(4) -0.031(5)
C3 0.105(6) 0.049(4) 0.090(5) -0.011(4) 0.053(5) -0.022(4)
C4 0.096(6) 0.052(4) 0.073(5) 0.001(4) 0.043(4) -0.005(4)
C5 0.072(4) 0.054(4) 0.053(4) 0.003(3) 0.037(3) 0.002(3)
C6 0.070(5) 0.049(4) 0.067(4) 0.013(3) 0.032(4) 0.012(3)
N2 0.050(3) 0.059(3) 0.053(3) -0.013(3) 0.025(2) -0.004(3)
C10 0.058(4) 0.079(5) 0.072(5) -0.024(4) 0.036(4) -0.012(4)
C11 0.079(5) 0.085(5) 0.080(5) -0.027(4) 0.048(4) -0.016(4)
C12 0.074(6) 0.101(6) 0.096(6) -0.039(5) 0.046(5) -0.032(5)
C13 0.051(4) 0.108(6) 0.071(5) -0.009(4) 0.030(4) -0.009(4)
C14 0.057(4) 0.073(4) 0.046(3) -0.005(3) 0.025(3) -0.006(4)
C15 0.055(4) 0.077(4) 0.049(4) 0.003(3) 0.015(3) 0.007(3)
S 0.0550(10) 0.0483(9) 0.0650(10) 0.0011(7) 0.0259(8) -0.0029(7)
O1 0.042(2) 0.050(2) 0.050(2) 0.0024(18) 0.0188(18) 0.0001(18)
C20 0.050(4) 0.059(4) 0.039(3) -0.005(3) 0.021(3) 0.001(3)
C21 0.050(4) 0.056(4) 0.051(4) -0.002(3) 0.025(3) -0.004(3)
C22 0.063(4) 0.074(5) 0.064(4) 0.002(4) 0.026(4) -0.013(4)
C23 0.044(4) 0.089(5) 0.076(5) 0.012(4) 0.027(3) -0.001(4)
C24 0.050(4) 0.085(5) 0.067(4) 0.009(4) 0.027(3) 0.008(4)
C25 0.053(4) 0.065(4) 0.051(4) 0.000(3) 0.028(3) 0.000(3)
C26 0.052(4) 0.063(4) 0.055(4) 0.002(3) 0.027(3) 0.014(3)
C27 0.084(5) 0.063(4) 0.099(6) -0.027(4) 0.039(5) -0.006(4)
C28 0.052(5) 0.138(8) 0.143(8) 0.032(6) 0.040(5) -0.016(5)
N3 0.053(3) 0.055(3) 0.042(3) 0.006(2) 0.021(2) 0.009(2)
Cl 0.0538(9) 0.0641(10) 0.0739(11) 0.0005(8) 0.0284(8) 0.0072(8)
Cu2 0.0435(6) 0.0468(6) 0.0666(7) 0.000 0.0201(5) 0.000
F1 0.101(5) 0.308(10) 0.279(10) 0.119(9) 0.085(6) -0.024(6)
P1 0.0921(16) 0.0814(15) 0.0828(15) 0.0098(13) 0.0185(13) -0.0135(13)
F2 0.290(10) 0.102(5) 0.138(6) -0.036(4) -0.025(6) -0.011(5)
F3 0.218(8) 0.180(7) 0.120(5) 0.035(4) -0.025(5) 0.062(6)
F4 0.217(7) 0.149(5) 0.161(6) 0.029(4) 0.128(6) -0.009(5)
F5 0.168(6) 0.119(4) 0.170(6) -0.038(4) 0.065(5) 0.004(4)
F6 0.123(4) 0.122(4) 0.099(4) 0.035(3) 0.039(3) 0.017(3)

loop_
_atom_type_symbol
_atom_type_description
_atom_type_scat_dispersion_real
_atom_type_scat_dispersion_imag
_atom_type_scat_source
C C 0.0033 0.0016 'International Tables Vol C Tables 4.2.6.8 and 6.1.1.4'
H H 0.0000 0.0000 'International Tables Vol C Tables 4.2.6.8 and 6.1.1.4'
N N 0.0061 0.0033 'International Tables Vol C Tables 4.2.6.8 and 6.1.1.4'
O O 0.0106 0.0060 'International Tables Vol C Tables 4.2.6.8 and 6.1.1.4'
F F 0.0171 0.0103 'International Tables Vol C Tables 4.2.6.8 and 6.1.1.4'
Cl Cl 0.1484 0.1585 'International Tables Vol C Tables 4.2.6.8 and 6.1.1.4'
Cu Cu 0.3201 1.2651 'International Tables Vol C Tables 4.2.6.8 and 6.1.1.4'
S S 0.1246 0.1234 'International Tables Vol C Tables 4.2.6.8 and 6.1.1.4'
P P 0.1023 0.0942 'International Tables Vol C Tables 4.2.6.8 and 6.1.1.4'

loop_
_geom_angle_atom_site_label_1
_geom_angle_atom_site_label_2
_geom_angle_atom_site_label_3
_geom_angle
_geom_angle_site_symmetry_1
_geom_angle_site_symmetry_3
N2 Cu1 N1 159.0(2) . .
N2 Cu1 N3 83.3(2) . .
N1 Cu1 N3 81.8(2) . .
N2 Cu1 Cl 96.75(15) . .
N1 Cu1 Cl 96.64(16) . .
N3 Cu1 Cl 174.41(14) . .
N2 Cu1 O1 97.24(16) . .
N1 Cu1 O1 98.05(16) . .
N3 Cu1 O1 92.46(15) . .
Cl Cu1 O1 93.07(10) . .
C1 N1 C5 119.5(6) . .
C1 N1 Cu1 126.6(5) . .
C5 N1 Cu1 113.9(4) . .
N1 C1 C2 120.3(7) . .
N1 C1 H1 119.8 . .
C2 C1 H1 119.8 . .
C3 C2 C1 119.6(7) . .
C3 C2 H2 120.2 . .
C1 C2 H2 120.2 . .
C4 C3 C2 119.9(7) . .
C4 C3 H3 120.0 . .
C2 C3 H3 120.0 . .
C3 C4 C5 120.1(7) . .
C3 C4 H4 120.0 . .
C5 C4 H4 120.0 . .
N1 C5 C4 120.5(6) . .
N1 C5 C6 114.7(5) . .
C4 C5 C6 124.7(6) . .
N3 C6 C5 111.1(5) . .
N3 C6 H6A 109.4 . .
C5 C6 H6A 109.4 . .
N3 C6 H6B 109.4 . .
C5 C6 H6B 109.4 . .
H6A C6 H6B 108.0 . .
C10 N2 C14 118.7(5) . .
C10 N2 Cu1 125.9(4) . .
C14 N2 Cu1 114.6(4) . .
N2 C10 C11 123.5(7) . .
N2 C10 H10 118.3 . .
C11 C10 H10 118.3 . .
C12 C11 C10 118.4(7) . .
C12 C11 H11 120.8 . .
C10 C11 H11 120.8 . .
C11 C12 C13 119.3(7) . .
C11 C12 H12 120.3 . .
C13 C12 H12 120.3 . .
C14 C13 C12 119.2(7) . .
C14 C13 H13 120.4 . .
C12 C13 H13 120.4 . .
N2 C14 C13 120.7(6) . .
N2 C14 C15 116.9(5) . .
C13 C14 C15 122.3(6) . .
C14 C15 N3 110.2(5) . .
C14 C15 H15A 109.6 . .
N3 C15 H15A 109.6 . .
C14 C15 H15B 109.6 . .
N3 C15 H15B 109.6 . .
H15A C15 H15B 108.1 . .
C21 S C27 103.3(3) . .
C21 S Cu2 94.1(2) . .
C27 S Cu2 108.9(3) . .
C20 O1 Cu2 116.8(3) . .
C20 O1 Cu1 109.3(3) . .
Cu2 O1 Cu1 113.27(17) . .
O1 C20 C21 122.1(5) . .
O1 C20 C25 119.8(5) . .
C21 C20 C25 118.0(5) . .
C20 C21 C22 120.7(6) . .
C20 C21 S 118.0(4) . .
C22 C21 S 121.2(5) . .
C23 C22 C21 121.5(6) . .
C23 C22 H22 119.2 . .
C21 C22 H22 119.2 . .
C22 C23 C24 117.4(6) . .
C22 C23 C28 122.1(7) . .
C24 C23 C28 120.4(7) . .
C25 C24 C23 123.2(6) . .
C25 C24 H24 118.4 . .
C23 C24 H24 118.4 . .
C24 C25 C20 119.1(6) . .
C24 C25 C26 121.9(6) . .
C20 C25 C26 118.9(5) . .
N3 C26 C25 112.5(5) . .
N3 C26 H26A 109.1 . .
C25 C26 H26A 109.1 . .
N3 C26 H26B 109.1 . .
C25 C26 H26B 109.1 . .
H26A C26 H26B 107.8 . .
S C27 H27A 109.5 . .
S C27 H27B 109.5 . .
H27A C27 H27B 109.5 . .
S C27 H27C 109.5 . .
H27A C27 H27C 109.5 . .
H27B C27 H27C 109.5 . .
C23 C28 H28A 109.5 . .
C23 C28 H28B 109.5 . .
H28A C28 H28B 109.5 . .
C23 C28 H28C 109.5 . .
H28A C28 H28C 109.5 . .
H28B C28 H28C 109.5 . .
C6 N3 C15 113.0(5) . .
C6 N3 C26 109.2(4) . .
C15 N3 C26 110.1(5) . .
C6 N3 Cu1 105.5(4) . .
C15 N3 Cu1 109.1(4) . .
C26 N3 Cu1 109.7(3) . .
Cu1 Cl Cu2 77.96(5) . .
O1 Cu2 O1 99.6(2) 2_655 .
O1 Cu2 S 151.61(12) 2_655 .
O1 Cu2 S 88.59(12) . .
O1 Cu2 S 88.59(12) 2_655 2_655
O1 Cu2 S 151.61(12) . 2_655
S Cu2 S 97.01(9) . 2_655
O1 Cu2 Cl 84.70(11) 2_655 .
O1 Cu2 Cl 75.57(11) . .
S Cu2 Cl 123.70(5) . .
S Cu2 Cl 78.23(5) 2_655 .
F2 P1 F3 91.3(4) . .
F2 P1 F1 96.8(6) . .
F3 P1 F1 91.7(5) . .
F2 P1 F5 175.8(5) . .
F3 P1 F5 90.3(4) . .
F1 P1 F5 87.0(5) . .
F2 P1 F6 88.9(3) . .
F3 P1 F6 179.6(5) . .
F1 P1 F6 88.7(4) . .
F5 P1 F6 89.4(3) . .
F2 P1 F4 88.8(5) . .
F3 P1 F4 92.4(5) . .
F1 P1 F4 173.0(5) . .
F5 P1 F4 87.3(4) . .
F6 P1 F4 87.3(3) . .

loop_
_geom_bond_atom_site_label_1
_geom_bond_atom_site_label_2
_geom_bond_distance
_geom_bond_site_symmetry_2
Cu1 N2 1.983(5) .
Cu1 N1 1.989(5) .
Cu1 N3 2.052(4) .
Cu1 Cl 2.2517(16) .
Cu1 O1 2.256(4) .
Cu1 Cu2 3.4867(9) .
N1 C1 1.334(8) .
N1 C5 1.350(8) .
C1 C2 1.390(9) .
C1 H1 0.9300 .
C2 C3 1.349(10) .
C2 H2 0.9300 .
C3 C4 1.341(9) .
C3 H3 0.9300 .
C4 C5 1.371(8) .
C4 H4 0.9300 .
C5 C6 1.490(8) .
C6 N3 1.454(7) .
C6 H6A 0.9700 .
C6 H6B 0.9700 .
N2 C10 1.321(7) .
N2 C14 1.337(7) .
C10 C11 1.364(9) .
C10 H10 0.9300 .
C11 C12 1.350(10) .
C11 H11 0.9300 .
C12 C13 1.383(10) .
C12 H12 0.9300 .
C13 C14 1.377(9) .
C13 H13 0.9300 .
C14 C15 1.489(9) .
C15 N3 1.494(7) .
C15 H15A 0.9700 .
C15 H15B 0.9700 .
S C21 1.759(6) .
S C27 1.797(6) .
S Cu2 2.2940(16) .
O1 C20 1.339(6) .
O1 Cu2 1.913(4) .
C20 C21 1.382(8) .
C20 C25 1.405(8) .
C21 C22 1.398(8) .
C22 C23 1.358(9) .
C22 H22 0.9300 .
C23 C24 1.377(9) .
C23 C28 1.521(9) .
C24 C25 1.376(8) .
C24 H24 0.9300 .
C25 C26 1.507(8) .
C26 N3 1.498(7) .
C26 H26A 0.9700 .
C26 H26B 0.9700 .
C27 H27A 0.9600 .
C27 H27B 0.9600 .
C27 H27C 0.9600 .
C28 H28A 0.9600 .
C28 H28B 0.9600 .
C28 H28C 0.9600 .
Cl Cu2 3.1729(17) .
Cu2 O1 1.913(4) 2_655
Cu2 S 2.2940(16) 2_655
F1 P1 1.554(7) .
P1 F2 1.518(6) .
P1 F3 1.542(6) .
P1 F5 1.564(6) .
P1 F6 1.573(5) .
P1 F4 1.578(6) .

loop_
_geom_torsion_atom_site_label_1
_geom_torsion_atom_site_label_2
_geom_torsion_atom_site_label_3
_geom_torsion_atom_site_label_4
_geom_torsion
_geom_torsion_site_symmetry_4
N2 Cu1 N1 C1 -151.7(5) .
N3 Cu1 N1 C1 163.2(5) .
Cl Cu1 N1 C1 -22.2(5) .
O1 Cu1 N1 C1 71.8(5) .
N2 Cu1 N1 C5 27.7(8) .
N3 Cu1 N1 C5 -17.4(4) .
Cl Cu1 N1 C5 157.2(4) .
O1 Cu1 N1 C5 -108.8(4) .
C5 N1 C1 C2 -1.4(9) .
Cu1 N1 C1 C2 178.0(5) .
N1 C1 C2 C3 -0.2(10) .
C1 C2 C3 C4 1.2(11) .
C2 C3 C4 C5 -0.6(11) .
C1 N1 C5 C4 2.0(9) .
Cu1 N1 C5 C4 -177.5(5) .
C1 N1 C5 C6 179.5(5) .
Cu1 N1 C5 C6 0.0(6) .
C3 C4 C5 N1 -1.0(10) .
C3 C4 C5 C6 -178.3(6) .
N1 C5 C6 N3 26.5(7) .
C4 C5 C6 N3 -156.1(6) .
N1 Cu1 N2 C10 144.6(6) .
N3 Cu1 N2 C10 -170.5(5) .
Cl Cu1 N2 C10 15.1(5) .
O1 Cu1 N2 C10 -78.8(5) .
N1 Cu1 N2 C14 -45.5(8) .
N3 Cu1 N2 C14 -0.6(4) .
Cl Cu1 N2 C14 -175.0(4) .
O1 Cu1 N2 C14 91.1(4) .
C14 N2 C10 C11 -1.9(9) .
Cu1 N2 C10 C11 167.6(5) .
N2 C10 C11 C12 -0.3(11) .
C10 C11 C12 C13 1.9(11) .
C11 C12 C13 C14 -1.2(11) .
C10 N2 C14 C13 2.6(9) .
Cu1 N2 C14 C13 -168.1(5) .
C10 N2 C14 C15 -173.9(5) .
Cu1 N2 C14 C15 15.4(7) .
C12 C13 C14 N2 -1.1(10) .
C12 C13 C14 C15 175.2(6) .
N2 C14 C15 N3 -26.6(7) .
C13 C14 C15 N3 157.0(6) .
N2 Cu1 O1 C20 -38.7(4) .
N1 Cu1 O1 C20 126.9(4) .
N3 Cu1 O1 C20 44.9(4) .
Cl Cu1 O1 C20 -135.9(3) .
N2 Cu1 O1 Cu2 93.4(2) .
N1 Cu1 O1 Cu2 -100.9(2) .
N3 Cu1 O1 Cu2 177.0(2) .
Cl Cu1 O1 Cu2 -3.77(17) .
Cu2 O1 C20 C21 -7.3(6) .
Cu1 O1 C20 C21 123.0(5) .
Cu2 O1 C20 C25 175.0(4) .
Cu1 O1 C20 C25 -54.8(6) .
O1 C20 C21 C22 180.0(5) .
C25 C20 C21 C22 -2.3(8) .
O1 C20 C21 S 4.2(7) .
C25 C20 C21 S -178.0(4) .
C27 S C21 C20 -110.2(5) .
Cu2 S C21 C20 0.3(5) .
C27 S C21 C22 74.0(6) .
Cu2 S C21 C22 -175.4(5) .
C20 C21 C22 C23 2.4(10) .
S C21 C22 C23 178.0(5) .
C21 C22 C23 C24 -1.5(10) .
C21 C22 C23 C28 -177.3(7) .
C22 C23 C24 C25 0.6(11) .
C28 C23 C24 C25 176.5(7) .
C23 C24 C25 C20 -0.6(10) .
C23 C24 C25 C26 176.9(6) .
O1 C20 C25 C24 179.2(5) .
C21 C20 C25 C24 1.4(8) .
O1 C20 C25 C26 1.7(8) .
C21 C20 C25 C26 -176.1(5) .
C24 C25 C26 N3 -107.1(6) .
C20 C25 C26 N3 70.3(7) .
C5 C6 N3 C15 -157.0(5) .
C5 C6 N3 C26 80.0(6) .
C5 C6 N3 Cu1 -37.9(5) .
C14 C15 N3 C6 141.0(5) .
C14 C15 N3 C26 -96.6(6) .
C14 C15 N3 Cu1 23.9(6) .
C25 C26 N3 C6 -176.9(5) .
C25 C26 N3 C15 58.5(6) .
C25 C26 N3 Cu1 -61.6(5) .
N2 Cu1 N3 C6 -135.1(4) .
N1 Cu1 N3 C6 30.1(4) .
O1 Cu1 N3 C6 127.9(4) .
N2 Cu1 N3 C15 -13.4(4) .
N1 Cu1 N3 C15 151.8(4) .
O1 Cu1 N3 C15 -110.5(4) .
N2 Cu1 N3 C26 107.3(4) .
N1 Cu1 N3 C26 -87.5(4) .
O1 Cu1 N3 C26 10.3(4) .
N2 Cu1 Cl Cu2 -95.54(14) .
N1 Cu1 Cl Cu2 100.61(14) .
O1 Cu1 Cl Cu2 2.13(10) .
C20 O1 Cu2 O1 -146.9(4) 2_655
Cu1 O1 Cu2 O1 84.68(17) 2_655
C20 O1 Cu2 S 5.7(3) .
Cu1 O1 Cu2 S -122.65(15) .
C20 O1 Cu2 S 107.9(4) 2_655
Cu1 O1 Cu2 S -20.5(4) 2_655
C20 O1 Cu2 Cl 131.1(4) .
Cu1 O1 Cu2 Cl 2.76(12) .
C21 S Cu2 O1 104.9(3) 2_655
C27 S Cu2 O1 -149.5(4) 2_655
C21 S Cu2 O1 -2.9(2) .
C27 S Cu2 O1 102.7(3) .
C21 S Cu2 S -155.0(2) 2_655
C27 S Cu2 S -49.4(3) 2_655
C21 S Cu2 Cl -74.5(2) .
C27 S Cu2 Cl 31.1(3) .
Cu1 Cl Cu2 O1 -103.97(12) 2_655
Cu1 Cl Cu2 O1 -2.59(12) .
Cu1 Cl Cu2 S 75.75(7) .
Cu1 Cl Cu2 S 166.37(6) 2_655
